data_4068965
loop_
_publ_author_name
'Szadkowska, Anna'
'Makal, Anna'
'Wo\'zniak, Krzysztof'
'Kadyrov, Renat'
'Grela, Karol'

_publ_section_title
;
 Ruthenium Olefin Metathesis Initiators Bearing Chelating Sulfoxide
 Ligands
;
_journal_issue 9
_journal_name_full Organometallics
_journal_page_first 2693
_journal_paper_doi 10.1021/om801183g
_journal_volume 28
_journal_year 2009
_chemical_formula_sum 'C57 H62 Cl5 Cu N4 O Ru S'
_chemical_formula_weight 1193.03
_chemical_name_systematic
;
 ?
;
_space_group_IT_number 2
_symmetry_cell_setting triclinic
_symmetry_space_group_name_Hall '-P 1'
_symmetry_space_group_name_H-M 'P -1'
_atom_sites_solution_hydrogens geom
_atom_sites_solution_primary direct
_atom_sites_solution_secondary difmap
_audit_creation_method SHELXL-97
_cell_angle_alpha 99.461(7)
_cell_angle_beta 96.358(7)
_cell_angle_gamma 91.281(6)
_cell_formula_units_Z 2
_cell_length_a 12.7041(14)
_cell_length_b 13.6104(17)
_cell_length_c 16.3689(19)
_cell_measurement_reflns_used 331
_cell_measurement_temperature 100(2)
_cell_measurement_theta_max 27.53
_cell_measurement_theta_min 1.27
_cell_volume 2772.3(6)
_computing_cell_refinement 'Bruker SMART'
_computing_data_collection 'Bruker SMART'
_computing_data_reduction 'Bruker SAINT'
_computing_structure_refinement 'SHELXL-97 (Sheldrick, 1997)'
_computing_structure_solution 'SHELXL-97 (Sheldrick, 1997)'
_diffrn_ambient_temperature 100(2)
_diffrn_measured_fraction_theta_full 0.963
_diffrn_measured_fraction_theta_max 0.963
_diffrn_measurement_device_type 'CCD area detector'
_diffrn_measurement_method 'omega scans'
_diffrn_radiation_monochromator 'multi-layer optics'
_diffrn_radiation_source 'TXS rotating anode'
_diffrn_radiation_type MoK\a
_diffrn_radiation_wavelength 0.71073
_diffrn_reflns_av_R_equivalents 0.1239
_diffrn_reflns_av_sigmaI/netI 0.1060
_diffrn_reflns_limit_h_max 16
_diffrn_reflns_limit_h_min -16
_diffrn_reflns_limit_k_max 17
_diffrn_reflns_limit_k_min -17
_diffrn_reflns_limit_l_max 21
_diffrn_reflns_limit_l_min -21
_diffrn_reflns_number 61467
_diffrn_reflns_theta_full 27.53
_diffrn_reflns_theta_max 27.53
_diffrn_reflns_theta_min 1.27
_exptl_absorpt_coefficient_mu 0.977
_exptl_absorpt_correction_T_max 0.790
_exptl_absorpt_correction_T_min 0.667
_exptl_absorpt_correction_type numerical
_exptl_absorpt_process_details 'Sheldrick, G. M. (1996). SADABS. University of G&#x00F6;ttingen, Germany.'
_exptl_crystal_colour green
_exptl_crystal_density_diffrn 1.429
_exptl_crystal_density_method 'not measured'
_exptl_crystal_description planar
_exptl_crystal_F_000 1228
_exptl_crystal_size_max 0.24
_exptl_crystal_size_mid 0.22
_exptl_crystal_size_min 0.09
_refine_diff_density_max 1.693
_refine_diff_density_min -1.403
_refine_diff_density_rms 0.167
_refine_ls_extinction_method none
_refine_ls_goodness_of_fit_ref 1.095
_refine_ls_hydrogen_treatment constr
_refine_ls_matrix_type full
_refine_ls_number_parameters 665
_refine_ls_number_reflns 12311
_refine_ls_number_restraints 18
_refine_ls_restrained_S_all 1.095
_refine_ls_R_factor_all 0.1348
_refine_ls_R_factor_gt 0.0734
_refine_ls_shift/su_max 0.001
_refine_ls_shift/su_mean 0.000
_refine_ls_structure_factor_coef Fsqd
_refine_ls_weighting_details 'calc w=1/[\s^2^(Fo^2^)+(0.0891P)^2^+17.5627P] where P=(Fo^2^+2Fc^2^)/3'
_refine_ls_weighting_scheme calc
_refine_ls_wR_factor_gt 0.1892
_refine_ls_wR_factor_ref 0.2272
_reflns_number_gt 7665
_reflns_number_total 12311
_reflns_threshold_expression >2sigma(I)
_cod_data_source_file om801183g_si_003.cif
_cod_data_source_block c039901_22092008_0m
_cod_original_sg_symbol_H-M P-1
_cod_database_code 4068965

loop_
_symmetry_equiv_pos_as_xyz
'x, y, z'
'-x, -y, -z'

loop_
_atom_site_label
_atom_site_type_symbol
_atom_site_fract_x
_atom_site_fract_y
_atom_site_fract_z
_atom_site_U_iso_or_equiv
_atom_site_adp_type
_atom_site_occupancy
_atom_site_symmetry_multiplicity
_atom_site_calc_flag
_atom_site_refinement_flags
_atom_site_disorder_assembly
_atom_site_disorder_group
Ru1 Ru 0.84246(4) 0.97249(5) 0.75797(3) 0.01924(16) Uani 1 1 d . A 2
Cl1 Cl 0.68703(12) 0.98343(15) 0.82160(10) 0.0240(4) Uani 1 1 d . A 2
Cl2 Cl 0.95321(13) 0.92351(15) 0.65574(10) 0.0271(4) Uani 1 1 d . A 2
S1 S 0.89879(12) 0.83953(14) 0.82529(10) 0.0194(4) Uani 1 1 d . A 2
O1 O 0.8351(4) 0.7967(4) 0.8824(3) 0.0235(11) Uani 1 1 d . A 2
N1 N 0.8207(4) 1.1865(5) 0.7058(3) 0.0207(13) Uani 1 1 d . A 2
N2 N 0.7300(4) 1.0726(5) 0.6197(3) 0.0214(13) Uani 1 1 d . A 2
C1 C 0.7954(5) 1.0883(6) 0.6938(4) 0.0189(15) Uani 1 1 d . A 2
C2 C 0.7719(6) 1.2326(7) 0.6421(4) 0.0280(17) Uani 1 1 d . A 2
H2 H 0.7774 1.3012 0.6376 0.034 Uiso 1 1 calc R A 2
C3 C 0.7159(6) 1.1605(6) 0.5888(4) 0.0266(17) Uani 1 1 d . A 2
H3 H 0.6738 1.1682 0.5387 0.032 Uiso 1 1 calc R A 2
C4 C 0.8871(5) 1.2430(6) 0.7755(4) 0.0233(15) Uani 1 1 d . A 2
C5 C 0.9951(5) 1.2516(6) 0.7717(4) 0.0235(15) Uani 1 1 d . A 2
C6 C 1.0576(6) 1.3017(6) 0.8426(5) 0.0283(17) Uani 1 1 d . A 2
H6 H 1.1318 1.3098 0.8412 0.034 Uiso 1 1 calc R A 2
C7 C 1.0145(6) 1.3398(6) 0.9146(4) 0.0257(16) Uani 1 1 d . A 2
C8 C 0.9057(6) 1.3301(6) 0.9142(4) 0.0277(17) Uani 1 1 d . A 2
H8 H 0.8753 1.3569 0.9632 0.033 Uiso 1 1 calc R A 2
C9 C 0.8398(6) 1.2832(6) 0.8460(4) 0.0246(16) Uani 1 1 d . A 2
C10 C 1.0447(6) 1.2055(7) 0.6958(4) 0.0287(17) Uani 1 1 d . A 2
H10A H 1.0295 1.1334 0.6850 0.043 Uiso 1 1 calc R A 2
H10B H 1.1216 1.2190 0.7055 0.043 Uiso 1 1 calc R A 2
H10C H 1.0153 1.2343 0.6475 0.043 Uiso 1 1 calc R A 2
C11 C 1.0851(7) 1.3871(7) 0.9924(5) 0.0337(19) Uani 1 1 d . A 2
H11A H 1.1167 1.3347 1.0205 0.050 Uiso 1 1 calc R A 2
H11B H 1.0428 1.4287 1.0300 0.050 Uiso 1 1 calc R A 2
H11C H 1.1414 1.4284 0.9770 0.050 Uiso 1 1 calc R A 2
C12 C 0.7219(6) 1.2679(7) 0.8496(5) 0.0296(17) Uani 1 1 d . A 2
H12A H 0.7035 1.1963 0.8410 0.044 Uiso 1 1 calc R A 2
H12B H 0.6822 1.2979 0.8059 0.044 Uiso 1 1 calc R A 2
H12C H 0.7039 1.2994 0.9043 0.044 Uiso 1 1 calc R A 2
C13 C 0.6781(5) 0.9797(6) 0.5785(4) 0.0209(15) Uani 1 1 d . A 2
C14 C 0.5785(5) 0.9525(6) 0.6005(4) 0.0254(16) Uani 1 1 d . A 2
C15 C 0.5315(6) 0.8615(6) 0.5596(4) 0.0279(17) Uani 1 1 d . A 2
H15 H 0.4657 0.8402 0.5748 0.033 Uiso 1 1 calc R A 2
C16 C 0.5768(6) 0.8015(6) 0.4982(4) 0.0270(17) Uani 1 1 d . A 2
C17 C 0.6708(6) 0.8332(6) 0.4757(4) 0.0281(17) Uani 1 1 d . A 2
H17 H 0.7014 0.7921 0.4326 0.034 Uiso 1 1 calc R A 2
C18 C 0.7241(6) 0.9230(6) 0.5133(4) 0.0255(16) Uani 1 1 d . A 2
C19 C 0.5192(6) 1.0233(7) 0.6586(5) 0.0309(18) Uani 1 1 d . A 2
H19A H 0.4737 1.0636 0.6261 0.046 Uiso 1 1 calc R A 2
H19B H 0.5701 1.0672 0.6984 0.046 Uiso 1 1 calc R A 2
H19C H 0.4755 0.9850 0.6889 0.046 Uiso 1 1 calc R A 2
C20 C 0.5224(7) 0.7049(7) 0.4541(5) 0.038(2) Uani 1 1 d . A 2
H20A H 0.4742 0.6808 0.4899 0.057 Uiso 1 1 calc R A 2
H20B H 0.5756 0.6553 0.4417 0.057 Uiso 1 1 calc R A 2
H20C H 0.4820 0.7157 0.4020 0.057 Uiso 1 1 calc R A 2
C21 C 0.8202(6) 0.9597(7) 0.4795(5) 0.0339(19) Uani 1 1 d . A 2
H21A H 0.8621 0.9028 0.4597 0.051 Uiso 1 1 calc R A 2
H21B H 0.8634 1.0054 0.5237 0.051 Uiso 1 1 calc R A 2
H21C H 0.7978 0.9946 0.4331 0.051 Uiso 1 1 calc R A 2
C22 C 0.9416(5) 1.0423(6) 0.8378(4) 0.0192(14) Uani 1 1 d . A 2
H22 H 0.9389 1.1129 0.8484 0.023 Uiso 1 1 calc R A 2
C23 C 1.0239(5) 0.9964(6) 0.8858(4) 0.0201(15) Uani 1 1 d . A 2
C24 C 1.1081(5) 1.0531(6) 0.9357(4) 0.0235(16) Uani 1 1 d . A 2
H24 H 1.1141 1.1232 0.9383 0.028 Uiso 1 1 calc R A 2
C25 C 1.1827(5) 1.0039(6) 0.9814(4) 0.0232(16) Uani 1 1 d . A 2
H25 H 1.2413 1.0410 1.0142 0.028 Uiso 1 1 calc R A 2
C26 C 1.1732(5) 0.9028(6) 0.9800(4) 0.0259(17) Uani 1 1 d . A 2
H26 H 1.2243 0.8717 1.0130 0.031 Uiso 1 1 calc R A 2
C27 C 1.0895(5) 0.8445(6) 0.9307(4) 0.0233(15) Uani 1 1 d . A 2
H27 H 1.0823 0.7745 0.9291 0.028 Uiso 1 1 calc R A 2
C28 C 1.0175(5) 0.8956(5) 0.8840(4) 0.0171(14) Uani 1 1 d . A 2
C29 C 0.9493(6) 0.7340(6) 0.7612(5) 0.0284(17) Uani 1 1 d . A 2
H29A H 0.9861 0.7572 0.7172 0.034 Uiso 1 1 calc R A 2
H29B H 1.0010 0.7004 0.7959 0.034 Uiso 1 1 calc R A 2
C30 C 0.8594(6) 0.6617(6) 0.7218(4) 0.0247(16) Uani 1 1 d . A 2
C31 C 0.8349(7) 0.5820(7) 0.7586(5) 0.040(2) Uani 1 1 d . A 2
H31 H 0.8732 0.5744 0.8103 0.048 Uiso 1 1 calc R A 2
C32 C 0.7543(8) 0.5115(7) 0.7215(5) 0.044(2) Uani 1 1 d . A 2
H32 H 0.7385 0.4561 0.7472 0.053 Uiso 1 1 calc R A 2
C33 C 0.6984(6) 0.5238(7) 0.6471(5) 0.037(2) Uani 1 1 d . A 2
H33 H 0.6441 0.4765 0.6205 0.044 Uiso 1 1 calc R A 2
C34 C 0.7221(7) 0.6058(7) 0.6114(6) 0.040(2) Uani 1 1 d . A 2
H34 H 0.6826 0.6148 0.5605 0.049 Uiso 1 1 calc R A 2
C35 C 0.8012(6) 0.6742(7) 0.6478(5) 0.0327(19) Uani 1 1 d . A 2
H35 H 0.8162 0.7300 0.6223 0.039 Uiso 1 1 calc R A 2
Cu1 Cu 0.29754(6) 0.64395(8) 0.85914(5) 0.0242(2) Uani 1 1 d . B 2
Cl3 Cl 0.15084(13) 0.57636(15) 0.86806(11) 0.0274(4) Uani 1 1 d . B 2
N41 N 0.4417(4) 0.7266(5) 0.7648(4) 0.0257(14) Uani 1 1 d . B 2
N42 N 0.5244(4) 0.7112(5) 0.8823(4) 0.0249(14) Uani 1 1 d . B 2
C41 C 0.4257(5) 0.6979(6) 0.8371(4) 0.0215(15) Uani 1 1 d . B 2
C42 C 0.5464(6) 0.7591(7) 0.7641(5) 0.0321(19) Uani 1 1 d . B 2
H42 H 0.5754 0.7838 0.7201 0.038 Uiso 1 1 calc R B 2
C43 C 0.5976(5) 0.7486(7) 0.8373(5) 0.0289(18) Uani 1 1 d . B 2
H43 H 0.6707 0.7640 0.8554 0.035 Uiso 1 1 calc R B 2
C44 C 0.3555(5) 0.7334(6) 0.7008(4) 0.0230(16) Uani 1 1 d . B 2
C45 C 0.3380(5) 0.6558(6) 0.6338(5) 0.0277(17) Uani 1 1 d . B 2
C46 C 0.2501(6) 0.6613(7) 0.5751(4) 0.0279(17) Uani 1 1 d . B 2
H46 H 0.2363 0.6099 0.5280 0.033 Uiso 1 1 calc R B 2
C47 C 0.1830(5) 0.7401(7) 0.5842(4) 0.0279(17) Uani 1 1 d . B 2
C48 C 0.2059(6) 0.8177(7) 0.6499(4) 0.0286(17) Uani 1 1 d . B 2
H48 H 0.1625 0.8739 0.6538 0.034 Uiso 1 1 calc R B 2
C49 C 0.2914(5) 0.8156(6) 0.7108(4) 0.0252(16) Uani 1 1 d . B 2
C50 C 0.4087(6) 0.5695(7) 0.6249(5) 0.037(2) Uani 1 1 d . B 2
H50A H 0.3839 0.5231 0.5736 0.056 Uiso 1 1 calc R B 2
H50B H 0.4071 0.5352 0.6729 0.056 Uiso 1 1 calc R B 2
H50C H 0.4813 0.5934 0.6222 0.056 Uiso 1 1 calc R B 2
C51 C 0.0845(6) 0.7417(7) 0.5229(5) 0.036(2) Uani 1 1 d . B 2
H51A H 0.0466 0.8026 0.5391 0.054 Uiso 1 1 calc R B 2
H51B H 0.0381 0.6833 0.5232 0.054 Uiso 1 1 calc R B 2
H51C H 0.1051 0.7404 0.4668 0.054 Uiso 1 1 calc R B 2
C52 C 0.3119(6) 0.8993(7) 0.7838(5) 0.035(2) Uani 1 1 d . B 2
H52A H 0.2581 0.9492 0.7792 0.052 Uiso 1 1 calc R B 2
H52B H 0.3823 0.9303 0.7840 0.052 Uiso 1 1 calc R B 2
H52C H 0.3088 0.8729 0.8357 0.052 Uiso 1 1 calc R B 2
C53 C 0.5466(5) 0.6974(6) 0.9681(4) 0.0245(16) Uani 1 1 d . B 2
C54 C 0.5955(6) 0.6118(7) 0.9849(5) 0.0309(18) Uani 1 1 d . B 2
C55 C 0.6192(7) 0.6024(8) 1.0692(5) 0.042(2) Uani 1 1 d . B 2
H55 H 0.6515 0.5440 1.0828 0.051 Uiso 1 1 calc R B 2
C56 C 0.5965(6) 0.6766(8) 1.1327(5) 0.038(2) Uani 1 1 d . B 2
C57 C 0.5499(6) 0.7609(8) 1.1120(5) 0.038(2) Uani 1 1 d . B 2
H57 H 0.5339 0.8116 1.1556 0.046 Uiso 1 1 calc R B 2
C58 C 0.5255(6) 0.7748(7) 1.0300(5) 0.0301(18) Uani 1 1 d . B 2
C59 C 0.6238(8) 0.5302(8) 0.9168(5) 0.044(2) Uani 1 1 d . B 2
H59A H 0.6581 0.4769 0.9422 0.066 Uiso 1 1 calc R B 2
H59B H 0.6724 0.5579 0.8832 0.066 Uiso 1 1 calc R B 2
H59C H 0.5592 0.5031 0.8812 0.066 Uiso 1 1 calc R B 2
C60 C 0.6212(9) 0.6630(10) 1.2229(5) 0.059(3) Uani 1 1 d . B 2
H60A H 0.6540 0.5988 1.2250 0.089 Uiso 1 1 calc R B 2
H60B H 0.5555 0.6643 1.2492 0.089 Uiso 1 1 calc R B 2
H60C H 0.6702 0.7170 1.2528 0.089 Uiso 1 1 calc R B 2
C61 C 0.4797(7) 0.8683(7) 1.0091(6) 0.040(2) Uani 1 1 d . B 2
H61A H 0.4680 0.8637 0.9484 0.060 Uiso 1 1 calc R B 2
H61B H 0.5289 0.9248 1.0329 0.060 Uiso 1 1 calc R B 2
H61C H 0.4121 0.8780 1.0322 0.060 Uiso 1 1 calc R B 2
C81 C 0.8616(12) 0.5389(15) 0.3319(10) 0.033(4) Uani 0.493(19) 1 d PDU C 1
H81A H 0.8139 0.4788 0.3153 0.039 Uiso 0.493(19) 1 calc PR C 1
H81B H 0.8596 0.5748 0.2839 0.039 Uiso 0.493(19) 1 calc PR C 1
Cl4 Cl 0.8166(8) 0.6153(10) 0.4155(6) 0.0341(19) Uani 0.493(19) 1 d PD C 1
Cl5 Cl 0.9886(5) 0.5037(10) 0.3566(9) 0.099(5) Uani 0.493(19) 1 d PD C 1
C81B C 0.9080(19) 0.5269(19) 0.3445(13) 0.063(7) Uani 0.507(19) 1 d PDU C 2
H81C H 0.9460 0.5632 0.3082 0.076 Uiso 0.507(19) 1 calc PR C 2
H81D H 0.8676 0.4695 0.3089 0.076 Uiso 0.507(19) 1 calc PR C 2
Cl4B Cl 0.8213(12) 0.6056(14) 0.3951(12) 0.091(5) Uani 0.507(19) 1 d PD C 2
Cl5B Cl 0.9989(5) 0.4843(5) 0.4165(10) 0.077(4) Uani 0.507(19) 1 d PD C 2

loop_
_atom_site_aniso_label
_atom_site_aniso_U_11
_atom_site_aniso_U_22
_atom_site_aniso_U_33
_atom_site_aniso_U_23
_atom_site_aniso_U_13
_atom_site_aniso_U_12
Ru1 0.0153(3) 0.0246(4) 0.0163(3) 0.0031(2) -0.00507(18) 0.0046(2)
Cl1 0.0173(7) 0.0324(11) 0.0221(8) 0.0065(7) -0.0030(6) 0.0056(7)
Cl2 0.0256(8) 0.0334(11) 0.0228(8) 0.0054(7) 0.0024(6) 0.0103(7)
S1 0.0145(7) 0.0241(10) 0.0178(7) 0.0024(7) -0.0043(6) 0.0037(6)
O1 0.019(2) 0.028(3) 0.022(2) 0.005(2) -0.0038(18) 0.003(2)
N1 0.021(3) 0.024(4) 0.016(3) 0.004(2) -0.005(2) 0.007(2)
N2 0.022(3) 0.022(4) 0.018(3) 0.002(2) -0.008(2) 0.004(2)
C1 0.012(3) 0.032(5) 0.013(3) 0.005(3) -0.003(2) 0.006(3)
C2 0.029(4) 0.032(5) 0.024(3) 0.011(3) -0.004(3) 0.008(3)
C3 0.024(3) 0.029(5) 0.024(3) 0.006(3) -0.009(3) 0.005(3)
C4 0.027(3) 0.023(4) 0.019(3) 0.006(3) -0.007(3) 0.005(3)
C5 0.024(3) 0.027(4) 0.019(3) 0.004(3) -0.001(3) 0.003(3)
C6 0.025(4) 0.032(5) 0.028(4) 0.013(3) -0.007(3) 0.001(3)
C7 0.038(4) 0.018(4) 0.020(3) 0.005(3) -0.008(3) 0.000(3)
C8 0.038(4) 0.027(5) 0.019(3) 0.007(3) 0.002(3) 0.009(3)
C9 0.027(4) 0.024(4) 0.023(3) 0.010(3) -0.003(3) 0.010(3)
C10 0.023(4) 0.038(5) 0.025(4) 0.007(3) 0.003(3) 0.002(3)
C11 0.040(4) 0.037(5) 0.021(4) 0.005(3) -0.009(3) -0.003(4)
C12 0.026(4) 0.031(5) 0.032(4) 0.006(3) 0.001(3) 0.008(3)
C13 0.022(3) 0.021(4) 0.017(3) 0.001(3) -0.006(2) 0.004(3)
C14 0.021(3) 0.033(5) 0.022(3) 0.011(3) -0.008(3) 0.004(3)
C15 0.022(3) 0.033(5) 0.028(4) 0.011(3) -0.011(3) 0.001(3)
C16 0.028(4) 0.027(5) 0.024(3) 0.009(3) -0.011(3) 0.008(3)
C17 0.037(4) 0.026(5) 0.018(3) -0.001(3) -0.008(3) 0.013(3)
C18 0.026(4) 0.029(5) 0.020(3) 0.005(3) -0.006(3) 0.007(3)
C19 0.021(3) 0.044(6) 0.027(4) 0.007(4) -0.003(3) 0.006(3)
C20 0.038(5) 0.032(5) 0.041(5) 0.005(4) -0.012(4) 0.002(4)
C21 0.036(4) 0.040(6) 0.025(4) 0.004(4) 0.001(3) 0.013(4)
C22 0.020(3) 0.017(4) 0.019(3) 0.004(3) -0.004(2) 0.001(3)
C23 0.018(3) 0.027(4) 0.015(3) 0.004(3) -0.001(2) 0.005(3)
C24 0.020(3) 0.028(5) 0.022(3) 0.006(3) -0.003(3) 0.002(3)
C25 0.015(3) 0.034(5) 0.019(3) 0.001(3) 0.000(2) 0.001(3)
C26 0.017(3) 0.040(5) 0.020(3) 0.009(3) -0.005(3) 0.002(3)
C27 0.019(3) 0.023(4) 0.028(3) 0.006(3) -0.003(3) 0.009(3)
C28 0.014(3) 0.017(4) 0.018(3) 0.002(3) -0.005(2) 0.003(3)
C29 0.022(3) 0.033(5) 0.030(4) 0.010(3) -0.005(3) 0.009(3)
C30 0.026(4) 0.029(5) 0.020(3) 0.006(3) 0.001(3) 0.004(3)
C31 0.058(6) 0.035(6) 0.027(4) 0.010(4) -0.004(4) -0.005(4)
C32 0.066(6) 0.031(6) 0.034(4) -0.002(4) 0.009(4) -0.005(4)
C33 0.028(4) 0.029(5) 0.046(5) -0.010(4) 0.000(3) -0.002(3)
C34 0.035(4) 0.035(5) 0.044(5) -0.001(4) -0.019(4) 0.003(4)
C35 0.031(4) 0.032(5) 0.032(4) 0.009(4) -0.011(3) 0.001(3)
Cu1 0.0173(4) 0.0313(6) 0.0237(4) 0.0068(4) -0.0020(3) 0.0028(4)
Cl3 0.0213(8) 0.0331(11) 0.0282(9) 0.0064(8) 0.0022(6) 0.0017(7)
N41 0.014(3) 0.037(4) 0.028(3) 0.013(3) -0.003(2) 0.002(3)
N42 0.017(3) 0.035(4) 0.023(3) 0.008(3) -0.004(2) 0.003(3)
C41 0.015(3) 0.031(5) 0.020(3) 0.010(3) 0.001(2) 0.010(3)
C42 0.019(3) 0.044(6) 0.034(4) 0.012(4) -0.001(3) 0.001(3)
C43 0.016(3) 0.042(5) 0.028(4) 0.007(3) -0.001(3) -0.003(3)
C44 0.016(3) 0.034(5) 0.020(3) 0.010(3) -0.001(2) 0.002(3)
C45 0.019(3) 0.035(5) 0.031(4) 0.012(3) 0.000(3) 0.001(3)
C46 0.023(3) 0.037(5) 0.023(3) 0.006(3) -0.001(3) 0.001(3)
C47 0.019(3) 0.045(5) 0.020(3) 0.010(3) -0.002(3) 0.003(3)
C48 0.024(4) 0.038(5) 0.027(4) 0.012(3) 0.003(3) 0.013(3)
C49 0.018(3) 0.038(5) 0.021(3) 0.013(3) 0.000(3) 0.000(3)
C50 0.030(4) 0.038(6) 0.041(5) 0.003(4) -0.005(3) 0.009(4)
C51 0.027(4) 0.052(6) 0.027(4) 0.004(4) -0.004(3) 0.005(4)
C52 0.029(4) 0.050(6) 0.027(4) 0.008(4) 0.004(3) 0.009(4)
C53 0.017(3) 0.036(5) 0.022(3) 0.011(3) -0.002(3) -0.001(3)
C54 0.026(4) 0.036(5) 0.032(4) 0.008(4) -0.001(3) 0.009(3)
C55 0.041(5) 0.044(6) 0.041(5) 0.015(4) -0.008(4) 0.013(4)
C56 0.031(4) 0.058(7) 0.023(4) 0.009(4) -0.005(3) 0.005(4)
C57 0.028(4) 0.057(7) 0.025(4) -0.005(4) -0.002(3) -0.001(4)
C58 0.020(3) 0.038(5) 0.031(4) 0.004(4) -0.001(3) 0.006(3)
C59 0.053(5) 0.043(6) 0.037(5) 0.009(4) 0.005(4) 0.020(5)
C60 0.068(7) 0.085(9) 0.025(4) 0.018(5) -0.009(4) 0.008(6)
C61 0.041(5) 0.039(6) 0.040(5) 0.003(4) 0.002(4) 0.012(4)
C81 0.026(7) 0.036(8) 0.037(7) 0.002(6) 0.009(6) 0.017(6)
Cl4 0.023(3) 0.039(4) 0.037(3) -0.005(3) 0.0063(19) 0.002(2)
Cl5 0.053(4) 0.125(8) 0.091(8) -0.052(6) -0.018(4) 0.051(4)
C81B 0.061(11) 0.065(11) 0.062(10) 0.010(8) 0.001(8) 0.007(8)
Cl4B 0.063(6) 0.081(10) 0.137(13) 0.055(9) -0.011(7) 0.015(6)
Cl5B 0.044(3) 0.055(4) 0.132(11) 0.012(4) 0.013(4) 0.015(3)

loop_
_atom_type_symbol
_atom_type_description
_atom_type_scat_dispersion_real
_atom_type_scat_dispersion_imag
_atom_type_scat_source
C C 0.0033 0.0016 'International Tables Vol C Tables 4.2.6.8 and 6.1.1.4'
H H 0.0000 0.0000 'International Tables Vol C Tables 4.2.6.8 and 6.1.1.4'
N N 0.0061 0.0033 'International Tables Vol C Tables 4.2.6.8 and 6.1.1.4'
O O 0.0106 0.0060 'International Tables Vol C Tables 4.2.6.8 and 6.1.1.4'
S S 0.1246 0.1234 'International Tables Vol C Tables 4.2.6.8 and 6.1.1.4'
Cl Cl 0.1484 0.1585 'International Tables Vol C Tables 4.2.6.8 and 6.1.1.4'
Ru Ru -1.2594 0.8363 'International Tables Vol C Tables 4.2.6.8 and 6.1.1.4'
Cu Cu 0.3201 1.2651 'International Tables Vol C Tables 4.2.6.8 and 6.1.1.4'

loop_
_geom_angle_atom_site_label_1
_geom_angle_atom_site_label_2
_geom_angle_atom_site_label_3
_geom_angle
C22 Ru1 C1 99.0(3)
C22 Ru1 Cl2 98.4(2)
C1 Ru1 Cl2 87.89(19)
C22 Ru1 Cl1 103.5(2)
C1 Ru1 Cl1 90.15(18)
Cl2 Ru1 Cl1 158.01(7)
C22 Ru1 S1 81.8(2)
C1 Ru1 S1 177.63(19)
Cl2 Ru1 S1 89.78(7)
Cl1 Ru1 S1 91.84(6)
O1 S1 C28 108.3(3)
O1 S1 C29 105.6(4)
C28 S1 C29 101.4(3)
O1 S1 Ru1 122.8(2)
C28 S1 Ru1 99.5(2)
C29 S1 Ru1 116.6(3)
C1 N1 C2 112.1(6)
C1 N1 C4 126.8(6)
C2 N1 C4 121.1(7)
C1 N2 C3 110.9(6)
C1 N2 C13 126.7(6)
C3 N2 C13 122.3(5)
N1 C1 N2 103.5(6)
N1 C1 Ru1 133.6(4)
N2 C1 Ru1 122.8(5)
C3 C2 N1 105.9(7)
C2 C3 N2 107.6(6)
C5 C4 C9 122.6(6)
C5 C4 N1 119.1(6)
C9 C4 N1 118.2(6)
C4 C5 C6 117.4(7)
C4 C5 C10 121.7(6)
C6 C5 C10 120.8(6)
C7 C6 C5 121.9(7)
C6 C7 C8 118.1(6)
C6 C7 C11 120.7(7)
C8 C7 C11 121.2(7)
C9 C8 C7 122.7(7)
C8 C9 C4 117.2(7)
C8 C9 C12 121.3(7)
C4 C9 C12 121.2(7)
C18 C13 C14 121.9(7)
C18 C13 N2 118.9(6)
C14 C13 N2 119.0(6)
C15 C14 C13 117.1(7)
C15 C14 C19 120.8(7)
C13 C14 C19 121.8(7)
C16 C15 C14 122.4(7)
C17 C16 C15 118.6(7)
C17 C16 C20 120.5(7)
C15 C16 C20 120.9(7)
C16 C17 C18 123.1(7)
C17 C18 C13 116.6(7)
C17 C18 C21 120.8(7)
C13 C18 C21 122.4(7)
C23 C22 Ru1 124.1(6)
C28 C23 C24 119.2(6)
C28 C23 C22 119.0(6)
C24 C23 C22 121.8(7)
C25 C24 C23 118.4(7)
C26 C25 C24 121.3(7)
C25 C26 C27 121.4(6)
C28 C27 C26 115.9(7)
C23 C28 C27 123.8(6)
C23 C28 S1 112.1(5)
C27 C28 S1 123.7(6)
C30 C29 S1 109.9(5)
C31 C30 C35 119.2(7)
C31 C30 C29 120.1(7)
C35 C30 C29 120.7(7)
C30 C31 C32 121.2(8)
C33 C32 C31 118.9(9)
C32 C33 C34 119.5(8)
C35 C34 C33 121.3(8)
C34 C35 C30 119.8(8)
C41 Cu1 Cl3 172.9(2)
C41 N41 C42 112.1(6)
C41 N41 C44 122.1(6)
C42 N41 C44 125.4(6)
C41 N42 C43 110.9(6)
C41 N42 C53 124.5(6)
C43 N42 C53 124.3(6)
N41 C41 N42 103.4(6)
N41 C41 Cu1 124.4(5)
N42 C41 Cu1 132.0(5)
C43 C42 N41 106.5(7)
C42 C43 N42 107.1(6)
C45 C44 C49 123.1(6)
C45 C44 N41 118.1(7)
C49 C44 N41 118.8(7)
C44 C45 C46 117.1(7)
C44 C45 C50 121.6(6)
C46 C45 C50 121.3(7)
C47 C46 C45 121.4(7)
C48 C47 C46 119.5(6)
C48 C47 C51 119.8(7)
C46 C47 C51 120.7(7)
C47 C48 C49 121.4(7)
C48 C49 C44 117.4(7)
C48 C49 C52 120.3(7)
C44 C49 C52 122.3(6)
C54 C53 C58 123.1(7)
C54 C53 N42 118.7(7)
C58 C53 N42 118.0(7)
C53 C54 C55 117.2(8)
C53 C54 C59 122.8(7)
C55 C54 C59 120.0(8)
C56 C55 C54 121.4(8)
C57 C56 C55 118.7(7)
C57 C56 C60 121.5(9)
C55 C56 C60 119.9(9)
C56 C57 C58 122.7(8)
C57 C58 C53 117.0(8)
C57 C58 C61 121.8(8)
C53 C58 C61 121.3(7)
Cl5 C81 Cl4 111.5(11)
Cl4B C81B Cl5B 110.4(13)

loop_
_geom_bond_atom_site_label_1
_geom_bond_atom_site_label_2
_geom_bond_distance
Ru1 C22 1.835(6)
Ru1 C1 2.096(7)
Ru1 Cl2 2.3283(19)
Ru1 Cl1 2.3288(18)
Ru1 S1 2.3537(18)
S1 O1 1.481(5)
S1 C28 1.779(6)
S1 C29 1.808(8)
N1 C1 1.345(10)
N1 C2 1.398(8)
N1 C4 1.439(8)
N2 C1 1.375(7)
N2 C3 1.381(10)
N2 C13 1.439(9)
C2 C3 1.334(11)
C4 C5 1.383(10)
C4 C9 1.398(10)
C5 C6 1.398(10)
C5 C10 1.507(10)
C6 C7 1.383(11)
C7 C8 1.385(11)
C7 C11 1.514(9)
C8 C9 1.375(10)
C9 C12 1.516(10)
C13 C18 1.402(10)
C13 C14 1.411(10)
C14 C15 1.395(11)
C14 C19 1.513(11)
C15 C16 1.374(11)
C16 C17 1.370(11)
C16 C20 1.505(11)
C17 C18 1.398(11)
C18 C21 1.503(11)
C22 C23 1.453(9)
C23 C28 1.368(10)
C23 C24 1.403(9)
C24 C25 1.394(9)
C25 C26 1.375(11)
C26 C27 1.405(10)
C27 C28 1.397(9)
C29 C30 1.506(10)
C30 C31 1.371(12)
C30 C35 1.385(9)
C31 C32 1.402(13)
C32 C33 1.377(12)
C33 C34 1.384(13)
C34 C35 1.369(11)
Cu1 C41 1.867(7)
Cu1 Cl3 2.090(2)
N41 C41 1.341(9)
N41 C42 1.394(9)
N41 C44 1.444(8)
N42 C41 1.375(8)
N42 C43 1.387(9)
N42 C53 1.444(8)
C42 C43 1.328(10)
C44 C45 1.387(11)
C44 C49 1.397(11)
C45 C46 1.402(9)
C45 C50 1.492(11)
C46 C47 1.384(11)
C47 C48 1.379(12)
C47 C51 1.518(9)
C48 C49 1.394(9)
C49 C52 1.505(12)
C53 C54 1.386(11)
C53 C58 1.390(11)
C54 C55 1.407(11)
C54 C59 1.517(12)
C55 C56 1.386(13)
C56 C57 1.376(13)
C56 C60 1.518(11)
C57 C58 1.388(11)
C58 C61 1.485(12)
C81 Cl5 1.717(13)
C81 Cl4 1.735(12)
C81B Cl4B 1.734(15)
C81B Cl5B 1.735(15)

loop_
_geom_torsion_atom_site_label_1
_geom_torsion_atom_site_label_2
_geom_torsion_atom_site_label_3
_geom_torsion_atom_site_label_4
_geom_torsion
C22 Ru1 S1 O1 104.4(3)
C1 Ru1 S1 O1 -146(5)
Cl2 Ru1 S1 O1 -157.1(2)
Cl1 Ru1 S1 O1 1.0(3)
C22 Ru1 S1 C28 -14.8(3)
C1 Ru1 S1 C28 95(5)
Cl2 Ru1 S1 C28 83.8(2)
Cl1 Ru1 S1 C28 -118.2(2)
C22 Ru1 S1 C29 -122.7(4)
C1 Ru1 S1 C29 -13(5)
Cl2 Ru1 S1 C29 -24.2(3)
Cl1 Ru1 S1 C29 133.9(3)
C2 N1 C1 N2 0.9(7)
C4 N1 C1 N2 179.2(6)
C2 N1 C1 Ru1 176.6(5)
C4 N1 C1 Ru1 -5.1(11)
C3 N2 C1 N1 -0.7(7)
C13 N2 C1 N1 -178.6(6)
C3 N2 C1 Ru1 -177.0(5)
C13 N2 C1 Ru1 5.1(9)
C22 Ru1 C1 N1 -3.7(7)
Cl2 Ru1 C1 N1 -101.9(6)
Cl1 Ru1 C1 N1 100.0(6)
S1 Ru1 C1 N1 -113(4)
C22 Ru1 C1 N2 171.4(5)
Cl2 Ru1 C1 N2 73.2(5)
Cl1 Ru1 C1 N2 -84.9(5)
S1 Ru1 C1 N2 62(5)
C1 N1 C2 C3 -0.7(8)
C4 N1 C2 C3 -179.1(6)
N1 C2 C3 N2 0.2(8)
C1 N2 C3 C2 0.3(9)
C13 N2 C3 C2 178.3(7)
C1 N1 C4 C5 89.3(9)
C2 N1 C4 C5 -92.6(9)
C1 N1 C4 C9 -87.8(9)
C2 N1 C4 C9 90.4(9)
C9 C4 C5 C6 0.9(12)
N1 C4 C5 C6 -176.1(7)
C9 C4 C5 C10 178.5(7)
N1 C4 C5 C10 1.6(11)
C4 C5 C6 C7 1.3(12)
C10 C5 C6 C7 -176.4(7)
C5 C6 C7 C8 -2.1(12)
C5 C6 C7 C11 175.5(7)
C6 C7 C8 C9 0.9(12)
C11 C7 C8 C9 -176.7(8)
C7 C8 C9 C4 1.1(12)
C7 C8 C9 C12 175.9(7)
C5 C4 C9 C8 -2.0(11)
N1 C4 C9 C8 174.9(7)
C5 C4 C9 C12 -176.8(7)
N1 C4 C9 C12 0.1(11)
C1 N2 C13 C18 -98.4(8)
C3 N2 C13 C18 84.0(8)
C1 N2 C13 C14 86.6(8)
C3 N2 C13 C14 -91.0(8)
C18 C13 C14 C15 5.7(10)
N2 C13 C14 C15 -179.4(6)
C18 C13 C14 C19 -167.6(6)
N2 C13 C14 C19 7.2(9)
C13 C14 C15 C16 -2.4(10)
C19 C14 C15 C16 171.0(6)
C14 C15 C16 C17 -0.9(10)
C14 C15 C16 C20 -178.6(6)
C15 C16 C17 C18 1.1(10)
C20 C16 C17 C18 178.8(7)
C16 C17 C18 C13 2.0(10)
C16 C17 C18 C21 -172.8(6)
C14 C13 C18 C17 -5.5(10)
N2 C13 C18 C17 179.6(6)
C14 C13 C18 C21 169.3(6)
N2 C13 C18 C21 -5.6(10)
C1 Ru1 C22 C23 -160.8(6)
Cl2 Ru1 C22 C23 -71.7(6)
Cl1 Ru1 C22 C23 106.8(6)
S1 Ru1 C22 C23 16.9(5)
Ru1 C22 C23 C28 -12.7(9)
Ru1 C22 C23 C24 169.1(5)
C28 C23 C24 C25 0.4(10)
C22 C23 C24 C25 178.5(6)
C23 C24 C25 C26 -1.8(11)
C24 C25 C26 C27 1.7(11)
C25 C26 C27 C28 -0.2(11)
C24 C23 C28 C27 1.2(11)
C22 C23 C28 C27 -177.0(6)
C24 C23 C28 S1 174.3(5)
C22 C23 C28 S1 -3.9(8)
C26 C27 C28 C23 -1.3(11)
C26 C27 C28 S1 -173.7(5)
O1 S1 C28 C23 -116.2(5)
C29 S1 C28 C23 133.0(5)
Ru1 S1 C28 C23 13.2(5)
O1 S1 C28 C27 56.9(7)
C29 S1 C28 C27 -53.9(7)
Ru1 S1 C28 C27 -173.7(6)
O1 S1 C29 C30 53.0(5)
C28 S1 C29 C30 165.9(5)
Ru1 S1 C29 C30 -87.3(5)
S1 C29 C30 C31 -95.2(8)
S1 C29 C30 C35 85.3(8)
C35 C30 C31 C32 2.0(14)
C29 C30 C31 C32 -177.5(8)
C30 C31 C32 C33 -0.8(15)
C31 C32 C33 C34 -0.8(14)
C32 C33 C34 C35 1.1(14)
C33 C34 C35 C30 0.1(14)
C31 C30 C35 C34 -1.7(13)
C29 C30 C35 C34 177.8(8)
C42 N41 C41 N42 -1.3(9)
C44 N41 C41 N42 -174.1(7)
C42 N41 C41 Cu1 -176.7(6)
C44 N41 C41 Cu1 10.4(11)
C43 N42 C41 N41 0.9(9)
C53 N42 C41 N41 175.1(7)
C43 N42 C41 Cu1 175.8(6)
C53 N42 C41 Cu1 -9.9(12)
Cl3 Cu1 C41 N41 30(2)
Cl3 Cu1 C41 N42 -143.6(14)
C41 N41 C42 C43 1.3(10)
C44 N41 C42 C43 173.8(8)
N41 C42 C43 N42 -0.6(10)
C41 N42 C43 C42 -0.1(10)
C53 N42 C43 C42 -174.4(8)
C41 N41 C44 C45 -100.1(9)
C42 N41 C44 C45 88.0(10)
C41 N41 C44 C49 77.4(10)
C42 N41 C44 C49 -94.4(9)
C49 C44 C45 C46 -1.2(11)
N41 C44 C45 C46 176.3(6)
C49 C44 C45 C50 179.6(7)
N41 C44 C45 C50 -2.9(11)
C44 C45 C46 C47 -0.8(11)
C50 C45 C46 C47 178.4(8)
C45 C46 C47 C48 3.5(12)
C45 C46 C47 C51 -176.3(7)
C46 C47 C48 C49 -4.4(12)
C51 C47 C48 C49 175.4(7)
C47 C48 C49 C44 2.5(11)
C47 C48 C49 C52 -177.4(7)
C45 C44 C49 C48 0.4(11)
N41 C44 C49 C48 -177.1(6)
C45 C44 C49 C52 -179.7(7)
N41 C44 C49 C52 2.8(11)
C41 N42 C53 C54 103.8(9)
C43 N42 C53 C54 -82.7(10)
C41 N42 C53 C58 -81.3(10)
C43 N42 C53 C58 92.1(9)
C58 C53 C54 C55 3.3(12)
N42 C53 C54 C55 177.9(7)
C58 C53 C54 C59 -176.5(8)
N42 C53 C54 C59 -1.9(11)
C53 C54 C55 C56 -1.2(13)
C59 C54 C55 C56 178.6(9)
C54 C55 C56 C57 -0.2(14)
C54 C55 C56 C60 178.8(9)
C55 C56 C57 C58 -0.4(13)
C60 C56 C57 C58 -179.4(9)
C56 C57 C58 C53 2.3(12)
C56 C57 C58 C61 -177.2(8)
C54 C53 C58 C57 -3.8(11)
N42 C53 C58 C57 -178.4(7)
C54 C53 C58 C61 175.7(8)
N42 C53 C58 C61 1.1(11)
